data_7239458
loop_
_publ_author_name
'Goel, Richa'
'Luxami, Vijay'
'Paul, Kamaldeep'

_publ_section_title
;
 Palladium catalyzed novel monoarylation and symmetrical/unsymmetrical
 diarylation of imidazo[1,2-a]pyrazines and their in vitro anticancer
 activities
;
_journal_issue 19
_journal_name_full 'RSC Advances'
_journal_page_first 9885
_journal_paper_doi 10.1039/c3ra47192f
_journal_volume 4
_journal_year 2014
_chemical_formula_moiety 'C20 H17 N3 O2'
_chemical_formula_sum 'C20 H17 N3 O2'
_chemical_formula_weight 331.37
_space_group_crystal_system monoclinic
_space_group_IT_number 4
_space_group_name_Hall 'P 2yb'
_space_group_name_H-M_alt 'P 1 21 1'
_atom_sites_solution_hydrogens geom
_atom_sites_solution_primary direct
_atom_sites_solution_secondary difmap
_cell_angle_alpha 90
_cell_angle_beta 93.667(15)
_cell_angle_gamma 90
_cell_formula_units_Z 2
_cell_length_a 8.358(2)
_cell_length_b 6.1406(18)
_cell_length_c 16.069(4)
_cell_measurement_reflns_used 521
_cell_measurement_temperature 250.(2)
_cell_measurement_theta_max 19.6745
_cell_measurement_theta_min 2.4417
_cell_volume 823.0(4)
_computing_cell_refinement 'SAINT V7.68A (Bruker AXS, 2009)'
_computing_data_reduction 'SAINT V7.68A (Bruker AXS, 2009)'
_computing_structure_refinement 'SHELXL-97 (Sheldrick, 2008)'
_computing_structure_solution 'SHELXS-97 (Sheldrick, 2008)'
_diffrn_ambient_temperature 250.(2)
_diffrn_detector_area_resol_mean 8.3333
_diffrn_measured_fraction_theta_full 0.991
_diffrn_measured_fraction_theta_max 0.991
_diffrn_measurement_device_type 'Bruker kappa Apex2'
_diffrn_measurement_method 'phi and omega scans'
_diffrn_radiation_monochromator graphite
_diffrn_radiation_type 'Mo K\a'
_diffrn_radiation_wavelength 0.71073
_diffrn_reflns_av_R_equivalents 0.0460
_diffrn_reflns_av_sigmaI/netI 0.0864
_diffrn_reflns_limit_h_max 9
_diffrn_reflns_limit_h_min -9
_diffrn_reflns_limit_k_max 5
_diffrn_reflns_limit_k_min -7
_diffrn_reflns_limit_l_max 18
_diffrn_reflns_limit_l_min -19
_diffrn_reflns_number 4273
_diffrn_reflns_theta_full 25.13
_diffrn_reflns_theta_max 25.13
_diffrn_reflns_theta_min 1.27
_diffrn_source 'sealed tube'
_diffrn_source_type 'fine focus'
_exptl_absorpt_coefficient_mu 0.089
_exptl_absorpt_correction_T_max 0.7452
_exptl_absorpt_correction_T_min 0.5982
_exptl_absorpt_correction_type multi-scan
_exptl_absorpt_process_details 'SADABS V2008/1 (Bruker AXS)'
_exptl_crystal_colour colourless
_exptl_crystal_density_diffrn 1.337
_exptl_crystal_density_method 'not measured'
_exptl_crystal_description rodshaped
_exptl_crystal_F_000 348
_exptl_crystal_size_max 0.300
_exptl_crystal_size_mid 0.200
_exptl_crystal_size_min 0.200
_refine_diff_density_max 0.182
_refine_diff_density_min -0.224
_refine_ls_abs_structure_details 'Flack H D (1983), Acta Cryst. A39, 876-881'
_refine_ls_abs_structure_Flack 0.0(5)
_refine_ls_extinction_method none
_refine_ls_goodness_of_fit_ref 1.143
_refine_ls_hydrogen_treatment undef
_refine_ls_matrix_type full
_refine_ls_number_parameters 229
_refine_ls_number_reflns 2241
_refine_ls_number_restraints 1
_refine_ls_restrained_S_all 1.143
_refine_ls_R_factor_all 0.1247
_refine_ls_R_factor_gt 0.0543
_refine_ls_shift/su_max 0.001
_refine_ls_shift/su_mean 0.000
_refine_ls_structure_factor_coef Fsqd
_refine_ls_weighting_details 'calc w=1/[\s^2^(Fo^2^)+(0.0152P)^2^+0.0000P] where P=(Fo^2^+2Fc^2^)/3'
_refine_ls_weighting_scheme calc
_refine_ls_wR_factor_gt 0.0691
_refine_ls_wR_factor_ref 0.0828
_reflns_number_gt 1265
_reflns_number_total 2241
_reflns_threshold_expression >2sigma(I)
_cod_data_source_file c3ra47192f.txt
_cod_data_source_block I
_cod_database_code 7239458

loop_
_space_group_symop_operation_xyz
'x, y, z'
'-x, y+1/2, -z'

loop_
_atom_site_type_symbol
_atom_site_label
_atom_site_fract_x
_atom_site_fract_y
_atom_site_fract_z
_atom_site_U_iso_or_equiv
_atom_site_adp_type
_atom_site_calc_flag
_atom_site_refinement_flags
_atom_site_occupancy
O O1 0.9296(3) 0.7620(6) 0.33936(17) 0.0523(9) Uani d . 1
O O2 0.8726(4) -0.2424(7) 0.93178(18) 0.0652(11) Uani d . 1
N N1 0.6628(4) 0.5190(6) 0.6865(2) 0.0411(11) Uani d . 1
N N2 0.3997(5) 0.6186(7) 0.8573(2) 0.0502(12) Uani d . 1
N N3 0.4357(4) 0.8003(7) 0.7379(2) 0.0476(12) Uani d . 1
C C1 0.9182(5) 0.9542(8) 0.2894(2) 0.0640(16) Uani d . 1
H H1A 0.9523 1.079 0.3231 0.096 Uiso calc R 1
H H1B 0.808 0.9747 0.2681 0.096 Uiso calc R 1
H H1C 0.9865 0.9397 0.2432 0.096 Uiso calc R 1
C C2 0.8456(5) 0.7590(10) 0.4099(3) 0.0444(14) Uani d . 1
C C3 0.8628(5) 0.5709(9) 0.4570(3) 0.0474(14) Uani d . 1
H H3 0.9263 0.4556 0.4392 0.057 Uiso calc R 1
C C4 0.7859(5) 0.5535(8) 0.5306(3) 0.0473(14) Uani d . 1
H H4 0.7978 0.4243 0.5618 0.057 Uiso calc R 1
C C5 0.6927(5) 0.7184(8) 0.5598(3) 0.0391(13) Uani d . 1
C C6 0.6137(5) 0.6957(8) 0.6390(3) 0.0419(13) Uani d . 1
C C7 0.6022(5) 0.4809(8) 0.7596(3) 0.0412(14) Uani d . 1
C C8 0.6633(5) 0.2909(9) 0.8077(2) 0.0383(12) Uani d . 1
C C9 0.7658(5) 0.1477(8) 0.7695(2) 0.0424(13) Uani d . 1
H H9 0.7897 0.1721 0.7139 0.051 Uiso calc R 1
C C10 0.8320(5) -0.0279(8) 0.8118(3) 0.0481(14) Uani d . 1
H H10 0.9007 -0.1232 0.7854 0.058 Uiso calc R 1
C C11 0.7960(6) -0.0637(10) 0.8947(3) 0.0539(15) Uani d . 1
C C12 0.8394(5) -0.2816(11) 1.0165(3) 0.099(2) Uani d . 1
H H12A 0.7263 -0.3136 1.0197 0.149 Uiso calc R 1
H H12B 0.8669 -0.1533 1.0497 0.149 Uiso calc R 1
H H12C 0.9024 -0.4044 1.0378 0.149 Uiso calc R 1
C C13 0.7533(5) 0.9254(9) 0.4361(3) 0.0556(15) Uani d . 1
H H13 0.7407 1.0531 0.404 0.067 Uiso calc R 1
C C14 0.6769(5) 0.9054(9) 0.5112(3) 0.0550(15) Uani d . 1
H H14 0.6138 1.0211 0.5289 0.066 Uiso calc R 1
C C15 0.4823(5) 0.6222(8) 0.7891(3) 0.0395(13) Uani d . 1
C C16 0.2984(6) 0.7956(9) 0.8487(3) 0.0567(15) Uani d . 1
H H16 0.2251 0.8347 0.8881 0.068 Uiso calc R 1
C C17 0.3165(5) 0.9080(8) 0.7761(3) 0.0536(15) Uani d . 1
H H17 0.2596 1.032 0.7567 0.064 Uiso calc R 1
C C18 0.5010(5) 0.8371(8) 0.6639(3) 0.0429(14) Uani d . 1
H H18 0.4691 0.9574 0.6306 0.051 Uiso calc R 1
C C19 0.6942(6) 0.0727(8) 0.9334(3) 0.0532(15) Uani d . 1
H H19 0.6691 0.0465 0.9887 0.064 Uiso calc R 1
C C20 0.6286(5) 0.2504(9) 0.8896(2) 0.0547(15) Uani d . 1
H H20 0.5594 0.345 0.9161 0.066 Uiso calc R 1

loop_
_atom_site_aniso_label
_atom_site_aniso_U_11
_atom_site_aniso_U_22
_atom_site_aniso_U_33
_atom_site_aniso_U_12
_atom_site_aniso_U_13
_atom_site_aniso_U_23
O1 0.057(2) 0.051(3) 0.0494(19) 0.005(2) 0.0109(16) 0.018(2)
O2 0.070(3) 0.057(3) 0.069(2) 0.008(2) 0.0130(18) 0.023(3)
N1 0.040(3) 0.046(3) 0.038(2) 0.001(2) 0.0072(19) 0.006(2)
N2 0.051(3) 0.053(3) 0.047(3) 0.004(3) 0.009(2) -0.008(2)
N3 0.040(3) 0.052(4) 0.050(3) 0.003(3) 0.004(2) -0.012(3)
C1 0.060(3) 0.072(4) 0.062(3) 0.010(3) 0.012(3) 0.025(3)
C2 0.042(3) 0.047(4) 0.043(3) -0.001(3) -0.002(2) 0.007(4)
C3 0.051(3) 0.046(4) 0.046(3) 0.008(3) 0.004(3) 0.001(3)
C4 0.056(3) 0.041(4) 0.046(3) 0.002(3) 0.008(3) 0.004(3)
C5 0.035(3) 0.040(4) 0.041(3) 0.001(3) -0.003(2) 0.006(3)
C6 0.037(3) 0.043(4) 0.045(3) -0.004(3) 0.001(2) 0.004(3)
C7 0.037(3) 0.041(4) 0.045(3) -0.009(3) 0.003(2) -0.003(3)
C8 0.041(3) 0.037(4) 0.038(3) 0.003(3) 0.008(2) -0.002(3)
C9 0.045(3) 0.041(4) 0.040(3) -0.004(3) -0.003(2) 0.008(3)
C10 0.053(3) 0.042(4) 0.050(3) 0.000(3) 0.008(3) 0.001(3)
C11 0.047(3) 0.058(5) 0.056(3) -0.012(3) -0.004(3) 0.016(4)
C12 0.089(5) 0.118(6) 0.093(4) 0.026(4) 0.029(3) 0.064(5)
C13 0.059(4) 0.048(4) 0.061(4) 0.011(3) 0.009(3) 0.023(3)
C14 0.055(3) 0.045(4) 0.067(4) 0.013(3) 0.017(3) 0.000(3)
C15 0.036(3) 0.037(4) 0.045(3) -0.002(3) 0.003(2) 0.000(3)
C16 0.052(3) 0.053(4) 0.066(4) 0.011(3) 0.007(3) -0.019(3)
C17 0.049(4) 0.045(4) 0.067(4) 0.020(3) 0.010(3) -0.013(3)
C18 0.044(3) 0.040(4) 0.044(3) 0.000(3) 0.001(2) 0.004(3)
C19 0.067(4) 0.049(4) 0.046(3) 0.011(3) 0.020(3) 0.009(3)
C20 0.061(4) 0.060(4) 0.044(3) 0.003(3) 0.014(2) 0.002(3)

loop_
_atom_type_symbol
_atom_type_description
_atom_type_scat_dispersion_real
_atom_type_scat_dispersion_imag
_atom_type_scat_source
C C 0.0033 0.0016 'International Tables Vol C Tables 4.2.6.8 and 6.1.1.4'
H H 0.0000 0.0000 'International Tables Vol C Tables 4.2.6.8 and 6.1.1.4'
N N 0.0061 0.0033 'International Tables Vol C Tables 4.2.6.8 and 6.1.1.4'
O O 0.0106 0.0060 'International Tables Vol C Tables 4.2.6.8 and 6.1.1.4'

loop_
_geom_angle_atom_site_label_1
_geom_angle_atom_site_label_2
_geom_angle_atom_site_label_3
_geom_angle
C2 O1 C1 117.2(4)
C11 O2 C12 115.5(4)
C7 N1 C6 120.8(4)
C15 N2 C16 104.6(4)
C18 N3 C17 130.9(5)
C18 N3 C15 121.9(4)
C17 N3 C15 107.2(4)
O1 C1 H1A 109.5
O1 C1 H1B 109.5
H1A C1 H1B 109.5
O1 C1 H1C 109.5
H1A C1 H1C 109.5
H1B C1 H1C 109.5
C13 C2 O1 125.1(5)
C13 C2 C3 119.9(5)
O1 C2 C3 115.0(5)
C2 C3 C4 119.6(5)
C2 C3 H3 120.2
C4 C3 H3 120.2
C5 C4 C3 122.5(5)
C5 C4 H4 118.8
C3 C4 H4 118.8
C4 C5 C14 116.8(4)
C4 C5 C6 121.2(5)
C14 C5 C6 122.0(4)
C18 C6 N1 121.9(4)
C18 C6 C5 123.3(5)
N1 C6 C5 114.7(4)
N1 C7 C15 120.1(5)
N1 C7 C8 117.6(4)
C15 C7 C8 122.3(4)
C20 C8 C9 118.4(5)
C20 C8 C7 123.5(5)
C9 C8 C7 118.1(4)
C10 C9 C8 121.1(4)
C10 C9 H9 119.4
C8 C9 H9 119.4
C9 C10 C11 119.3(5)
C9 C10 H10 120.4
C11 C10 H10 120.4
C19 C11 O2 124.9(5)
C19 C11 C10 120.8(5)
O2 C11 C10 114.3(5)
O2 C12 H12A 109.5
O2 C12 H12B 109.5
H12A C12 H12B 109.5
O2 C12 H12C 109.5
H12A C12 H12C 109.5
H12B C12 H12C 109.5
C2 C13 C14 119.7(5)
C2 C13 H13 120.1
C14 C13 H13 120.1
C5 C14 C13 121.5(5)
C5 C14 H14 119.3
C13 C14 H14 119.3
N2 C15 N3 110.8(4)
N2 C15 C7 132.4(5)
N3 C15 C7 116.9(4)
C17 C16 N2 112.4(4)
C17 C16 H16 123.8
N2 C16 H16 123.8
N3 C17 C16 105.0(4)
N3 C17 H17 127.5
C16 C17 H17 127.5
C6 C18 N3 118.4(5)
C6 C18 H18 120.8
N3 C18 H18 120.8
C11 C19 C20 119.1(5)
C11 C19 H19 120.5
C20 C19 H19 120.5
C8 C20 C19 121.3(5)
C8 C20 H20 119.4
C19 C20 H20 119.4

loop_
_geom_bond_atom_site_label_1
_geom_bond_atom_site_label_2
_geom_bond_distance
O1 C2 1.371(5)
O1 C1 1.427(5)
O2 C11 1.386(6)
O2 C12 1.427(4)
N1 C7 1.330(4)
N1 C6 1.374(5)
N2 C15 1.331(5)
N2 C16 1.379(6)
N3 C18 1.360(5)
N3 C17 1.372(5)
N3 C15 1.408(5)
C1 H1A 0.97
C1 H1B 0.97
C1 H1C 0.97
C2 C13 1.363(6)
C2 C3 1.383(7)
C3 C4 1.385(5)
C3 H3 0.94
C4 C5 1.378(6)
C4 H4 0.94
C5 C14 1.390(6)
C5 C6 1.477(5)
C6 C18 1.359(6)
C7 C15 1.429(5)
C7 C8 1.473(6)
C8 C20 1.389(5)
C8 C9 1.396(5)
C9 C10 1.372(5)
C9 H9 0.94
C10 C11 1.402(5)
C10 H10 0.94
C11 C19 1.371(6)
C12 H12A 0.97
C12 H12B 0.97
C12 H12C 0.97
C13 C14 1.406(5)
C13 H13 0.94
C14 H14 0.94
C16 C17 1.372(6)
C16 H16 0.94
C17 H17 0.94
C18 H18 0.94
C19 C20 1.392(6)
C19 H19 0.94
C20 H20 0.94
